data_2226922
loop_
_publ_author_name
'Goh, Jia Hao'
'Fun, Hoong-Kun'
Nithinchandra
'Kalluraya, B.'

_publ_section_title
;
 4-[3-(Phenoxymethyl)-7<i>H</i>-1,2,4-triazolo[3,4-<i>b</i>][1,3,4]thiadiazin-6-yl]-3-(<i>p</i>-tolyl)sydnone
;
_journal_coeditor_code HB5566
_journal_issue 8
_journal_name_full 'Acta Crystallographica Section E'
_journal_page_first o2178
_journal_page_last o2179
_journal_paper_doi 10.1107/S1600536810029910
_journal_volume 66
_journal_year 2010
_chemical_formula_iupac 'C20 H16 N6 O3 S'
_chemical_formula_moiety 'C20 H16 N6 O3 S'
_chemical_formula_sum 'C20 H16 N6 O3 S'
_chemical_formula_weight 420.45
_chemical_name_common
;
4-[3-(Phenoxymethyl)-7<i>H</i>-1,2,4-\
triazolo[3,4-<i>b</i>][1,3,4]thiadiazin-6-yl]-3-(<i>p</i>-tolyl)sydnone
;
_chemical_name_systematic
;
3-(4-methylphenyl)-4-[3-(phenoxymethyl)-7<i>H</i>-1,2,4-
triazolo[3,4-<i>b</i>][1,3,4]thiadiazin-6-yl]-1,2,3-oxadiazol-3-ium-5-olate
;
_space_group_IT_number 14
_symmetry_cell_setting monoclinic
_symmetry_space_group_name_Hall '-P 2ybc'
_symmetry_space_group_name_H-M 'P 1 21/c 1'
_atom_sites_solution_hydrogens geom
_atom_sites_solution_primary direct
_atom_sites_solution_secondary difmap
_audit_creation_method SHELXL-97
_cell_angle_alpha 90.00
_cell_angle_beta 96.127(2)
_cell_angle_gamma 90.00
_cell_formula_units_Z 4
_cell_length_a 20.6555(7)
_cell_length_b 8.1918(3)
_cell_length_c 11.1979(4)
_cell_measurement_reflns_used 4257
_cell_measurement_temperature 100.00(10)
_cell_measurement_theta_max 30.56
_cell_measurement_theta_min 2.68
_cell_volume 1883.93(12)
_computing_cell_refinement 'SAINT (Bruker, 2009)'
_computing_data_collection 'APEX2 (Bruker, 2009)'
_computing_data_reduction 'SAINT (Bruker, 2009)'
_computing_molecular_graphics 'SHELXTL (Sheldrick, 2008)'
_computing_publication_material
;
SHELXTL (Sheldrick, 2008) and PLATON (Spek, 2009)
;
_computing_structure_refinement 'SHELXTL (Sheldrick, 2008)'
_computing_structure_solution 'SHELXTL (Sheldrick, 2008)'
_diffrn_ambient_temperature 100.00(10)
_diffrn_measured_fraction_theta_full 0.999
_diffrn_measured_fraction_theta_max 0.999
_diffrn_measurement_device_type 'Bruker SMART APEXII CCD'
_diffrn_measurement_method '\f and \w scans'
_diffrn_radiation_monochromator graphite
_diffrn_radiation_source 'fine-focus sealed tube'
_diffrn_radiation_type MoK\a
_diffrn_radiation_wavelength 0.71073
_diffrn_reflns_av_R_equivalents 0.0647
_diffrn_reflns_av_sigmaI/netI 0.0910
_diffrn_reflns_limit_h_max 26
_diffrn_reflns_limit_h_min -26
_diffrn_reflns_limit_k_max 10
_diffrn_reflns_limit_k_min -10
_diffrn_reflns_limit_l_max 14
_diffrn_reflns_limit_l_min -14
_diffrn_reflns_number 17653
_diffrn_reflns_theta_full 27.50
_diffrn_reflns_theta_max 27.50
_diffrn_reflns_theta_min 1.98
_diffrn_standards_number 0
_exptl_absorpt_coefficient_mu 0.210
_exptl_absorpt_correction_T_max 0.9849
_exptl_absorpt_correction_T_min 0.9467
_exptl_absorpt_correction_type multi-scan
_exptl_absorpt_process_details '(<i>SADABS</i>; Bruker, 2009)'
_exptl_crystal_colour colourless
_exptl_crystal_density_diffrn 1.482
_exptl_crystal_density_method 'not measured'
_exptl_crystal_description block
_exptl_crystal_F_000 872
_exptl_crystal_size_max 0.26
_exptl_crystal_size_mid 0.13
_exptl_crystal_size_min 0.07
_refine_diff_density_max 0.669
_refine_diff_density_min -0.531
_refine_ls_extinction_method none
_refine_ls_goodness_of_fit_ref 1.027
_refine_ls_hydrogen_treatment constr
_refine_ls_matrix_type full
_refine_ls_number_parameters 272
_refine_ls_number_reflns 4318
_refine_ls_number_restraints 0
_refine_ls_restrained_S_all 1.027
_refine_ls_R_factor_all 0.1037
_refine_ls_R_factor_gt 0.0602
_refine_ls_shift/su_max 0.003
_refine_ls_shift/su_mean 0.000
_refine_ls_structure_factor_coef Fsqd
_refine_ls_weighting_details 'calc w=1/[\s^2^(Fo^2^)+(0.0600P)^2^+0.4167P] where P=(Fo^2^+2Fc^2^)/3'
_refine_ls_weighting_scheme calc
_refine_ls_wR_factor_gt 0.1191
_refine_ls_wR_factor_ref 0.1331
_reflns_number_gt 2829
_reflns_number_total 4318
_reflns_threshold_expression I>2\s(I)
_cod_data_source_file hb5566.cif
_cod_data_source_block I
_cod_original_sg_symbol_H-M 'P 21/c'
_cod_database_code 2226922
_cod_database_fobs_code 2226922

loop_
_symmetry_equiv_pos_as_xyz
'x, y, z'
'-x, y+1/2, -z+1/2'
'-x, -y, -z'
'x, -y-1/2, z-1/2'

loop_
_atom_site_type_symbol
_atom_site_label
_atom_site_fract_x
_atom_site_fract_y
_atom_site_fract_z
_atom_site_U_iso_or_equiv
_atom_site_adp_type
_atom_site_calc_flag
_atom_site_refinement_flags
_atom_site_occupancy
_atom_site_disorder_assembly
_atom_site_disorder_group
S S1 0.06014(3) 0.33229(8) 0.37690(6) 0.01451(18) Uani d . 1 . .
O O1 0.28045(8) 0.2544(2) 0.08679(15) 0.0183(5) Uani d . 1 . .
O O2 0.10735(9) -0.3314(2) 0.48621(15) 0.0174(4) Uani d . 1 . .
O O3 0.01271(9) -0.1961(2) 0.43267(15) 0.0168(4) Uani d . 1 . .
N N1 0.16326(10) 0.4933(3) 0.13016(18) 0.0159(5) Uani d . 1 . .
N N2 0.12096(10) 0.5222(3) 0.21876(19) 0.0159(5) Uani d . 1 . .
N N3 0.14032(10) 0.2588(3) 0.20962(18) 0.0119(5) Uani d . 1 . .
N N4 0.15133(10) 0.0982(3) 0.24765(18) 0.0134(5) Uani d . 1 . .
N N5 0.17122(11) -0.3211(3) 0.46629(19) 0.0167(5) Uani d . 1 . .
N N6 0.17491(10) -0.1933(3) 0.39705(18) 0.0130(5) Uani d . 1 . .
C C1 0.38786(14) 0.2084(4) 0.0490(2) 0.0226(7) Uani d . 1 . .
H H1A 0.4012 0.2624 0.1204 0.027 Uiso calc R 1 . .
C C2 0.43384(14) 0.1464(4) -0.0207(3) 0.0282(8) Uani d . 1 . .
H H2A 0.4779 0.1602 0.0040 0.034 Uiso calc R 1 . .
C C3 0.41449(14) 0.0641(4) -0.1269(3) 0.0263(7) Uani d . 1 . .
H H3A 0.4453 0.0212 -0.1730 0.032 Uiso calc R 1 . .
C C4 0.34920(14) 0.0469(4) -0.1629(3) 0.0235(7) Uani d . 1 . .
H H4A 0.3361 -0.0070 -0.2345 0.028 Uiso calc R 1 . .
C C5 0.30230(14) 0.1081(4) -0.0949(2) 0.0194(7) Uani d . 1 . .
H H5A 0.2583 0.0949 -0.1202 0.023 Uiso calc R 1 . .
C C6 0.32231(13) 0.1897(3) 0.0121(2) 0.0168(6) Uani d . 1 . .
C C7 0.21295(12) 0.2477(3) 0.0432(2) 0.0149(6) Uani d . 1 . .
H H7A 0.1988 0.1348 0.0363 0.018 Uiso calc R 1 . .
H H7B 0.2060 0.2974 -0.0357 0.018 Uiso calc R 1 . .
C C8 0.17459(12) 0.3361(3) 0.1279(2) 0.0142(6) Uani d . 1 . .
C C9 0.10811(12) 0.3793(3) 0.2631(2) 0.0123(6) Uani d . 1 . .
C C10 0.04330(12) 0.1268(3) 0.3200(2) 0.0148(6) Uani d . 1 . .
H H10A 0.0185 0.0674 0.3746 0.018 Uiso calc R 1 . .
H H10B 0.0175 0.1323 0.2424 0.018 Uiso calc R 1 . .
C C11 0.10610(12) 0.0393(3) 0.3078(2) 0.0125(6) Uani d . 1 . .
C C12 0.11699(12) -0.1155(3) 0.3677(2) 0.0123(6) Uani d . 1 . .
C C13 0.07074(14) -0.2057(3) 0.4260(2) 0.0143(6) Uani d . 1 . .
C C14 0.24014(12) -0.1537(3) 0.3708(2) 0.0137(6) Uani d . 1 . .
C C15 0.28634(13) -0.1262(3) 0.4668(2) 0.0182(6) Uani d . 1 . .
H H15A 0.2749 -0.1266 0.5449 0.022 Uiso calc R 1 . .
C C16 0.35008(14) -0.0980(4) 0.4450(3) 0.0228(7) Uani d . 1 . .
H H16A 0.3817 -0.0798 0.5092 0.027 Uiso calc R 1 . .
C C17 0.36760(14) -0.0964(4) 0.3281(3) 0.0213(7) Uani d . 1 . .
C C18 0.31939(13) -0.1232(3) 0.2334(2) 0.0206(7) Uani d . 1 . .
H H18A 0.3305 -0.1209 0.1551 0.025 Uiso calc R 1 . .
C C19 0.25567(13) -0.1529(3) 0.2528(2) 0.0178(6) Uani d . 1 . .
H H19A 0.2240 -0.1718 0.1889 0.021 Uiso calc R 1 . .
C C20 0.43702(14) -0.0674(4) 0.3043(3) 0.0351(8) Uani d . 1 . .
H H20D 0.4422 -0.0966 0.2229 0.053 Uiso calc R 1 . .
H H20A 0.4655 -0.1330 0.3581 0.053 Uiso calc R 1 . .
H H20B 0.4476 0.0458 0.3169 0.053 Uiso calc R 1 . .

loop_
_atom_site_aniso_label
_atom_site_aniso_U_11
_atom_site_aniso_U_22
_atom_site_aniso_U_33
_atom_site_aniso_U_12
_atom_site_aniso_U_13
_atom_site_aniso_U_23
S1 0.0213(4) 0.0098(4) 0.0135(3) 0.0003(3) 0.0064(2) 0.0003(3)
O1 0.0180(10) 0.0225(12) 0.0146(9) 0.0027(9) 0.0028(7) -0.0026(9)
O2 0.0265(11) 0.0118(11) 0.0144(9) 0.0002(9) 0.0041(8) 0.0034(9)
O3 0.0196(10) 0.0162(11) 0.0150(9) -0.0027(9) 0.0040(7) 0.0016(9)
N1 0.0233(13) 0.0158(14) 0.0094(10) -0.0014(11) 0.0052(9) 0.0023(11)
N2 0.0229(13) 0.0122(13) 0.0130(11) 0.0001(11) 0.0039(9) 0.0019(11)
N3 0.0174(12) 0.0089(12) 0.0105(10) -0.0002(10) 0.0059(9) 0.0032(10)
N4 0.0242(13) 0.0075(12) 0.0084(10) 0.0003(10) 0.0017(9) 0.0002(10)
N5 0.0247(13) 0.0109(13) 0.0148(11) -0.0014(11) 0.0039(9) -0.0016(11)
N6 0.0238(12) 0.0072(12) 0.0079(10) -0.0003(10) 0.0015(9) -0.0003(10)
C1 0.0280(16) 0.0200(17) 0.0193(14) 0.0012(14) 0.0003(12) -0.0037(14)
C2 0.0205(16) 0.030(2) 0.0342(17) 0.0029(14) 0.0025(13) 0.0007(17)
C3 0.0305(18) 0.0229(18) 0.0278(16) 0.0045(15) 0.0143(13) 0.0008(15)
C4 0.0322(17) 0.0199(17) 0.0193(14) 0.0023(15) 0.0079(12) -0.0012(14)
C5 0.0237(15) 0.0181(17) 0.0169(14) -0.0030(13) 0.0040(11) 0.0005(14)
C6 0.0217(15) 0.0133(16) 0.0161(13) 0.0035(13) 0.0058(11) 0.0055(13)
C7 0.0207(14) 0.0135(16) 0.0109(12) 0.0000(12) 0.0039(10) 0.0030(12)
C8 0.0195(14) 0.0126(15) 0.0107(12) -0.0032(13) 0.0015(10) 0.0031(13)
C9 0.0167(14) 0.0087(15) 0.0117(12) -0.0004(12) 0.0020(10) -0.0001(12)
C10 0.0205(14) 0.0086(15) 0.0156(13) -0.0019(12) 0.0025(11) 0.0021(12)
C11 0.0177(14) 0.0122(15) 0.0074(12) -0.0003(12) 0.0009(10) -0.0039(12)
C12 0.0164(14) 0.0105(15) 0.0103(12) 0.0006(12) 0.0028(10) -0.0036(12)
C13 0.0304(16) 0.0058(15) 0.0070(12) 0.0004(13) 0.0035(11) -0.0005(12)
C14 0.0172(14) 0.0087(15) 0.0154(13) 0.0023(12) 0.0023(10) -0.0015(13)
C15 0.0287(16) 0.0152(16) 0.0111(12) 0.0022(13) 0.0040(11) 0.0014(13)
C16 0.0243(16) 0.0198(17) 0.0236(15) 0.0013(14) -0.0002(12) -0.0005(15)
C17 0.0239(16) 0.0148(16) 0.0265(16) 0.0010(13) 0.0083(12) 0.0040(14)
C18 0.0293(16) 0.0177(17) 0.0164(13) 0.0048(14) 0.0097(12) 0.0033(13)
C19 0.0291(16) 0.0108(16) 0.0134(13) 0.0039(13) 0.0023(11) 0.0005(13)
C20 0.0268(17) 0.043(2) 0.0368(19) -0.0018(17) 0.0080(14) 0.0098(18)

loop_
_atom_type_symbol
_atom_type_description
_atom_type_scat_dispersion_real
_atom_type_scat_dispersion_imag
_atom_type_scat_source
C C 0.0033 0.0016 'International Tables Vol C Tables 4.2.6.8 and 6.1.1.4'
H H 0.0000 0.0000 'International Tables Vol C Tables 4.2.6.8 and 6.1.1.4'
N N 0.0061 0.0033 'International Tables Vol C Tables 4.2.6.8 and 6.1.1.4'
O O 0.0106 0.0060 'International Tables Vol C Tables 4.2.6.8 and 6.1.1.4'
S S 0.1246 0.1234 'International Tables Vol C Tables 4.2.6.8 and 6.1.1.4'

loop_
_geom_angle_atom_site_label_1
_geom_angle_atom_site_label_2
_geom_angle_atom_site_label_3
_geom_angle_site_symmetry_1
_geom_angle_site_symmetry_3
_geom_angle
_geom_angle_publ_flag
C9 S1 C10 . . 92.89(12) ?
C6 O1 C7 . . 115.64(19) ?
N5 O2 C13 . . 110.89(19) ?
C8 N1 N2 . . 107.7(2) ?
C9 N2 N1 . . 106.4(2) ?
C9 N3 C8 . . 105.7(2) ?
C9 N3 N4 . . 128.3(2) ?
C8 N3 N4 . . 124.1(2) ?
C11 N4 N3 . . 113.9(2) ?
N6 N5 O2 . . 105.33(19) ?
N5 N6 C12 . . 114.3(2) ?
N5 N6 C14 . . 114.4(2) ?
C12 N6 C14 . . 131.2(2) ?
C6 C1 C2 . . 120.0(3) ?
C6 C1 H1A . . 120.0 ?
C2 C1 H1A . . 120.0 ?
C1 C2 C3 . . 120.5(3) ?
C1 C2 H2A . . 119.8 ?
C3 C2 H2A . . 119.8 ?
C4 C3 C2 . . 119.0(3) ?
C4 C3 H3A . . 120.5 ?
C2 C3 H3A . . 120.5 ?
C3 C4 C5 . . 121.5(3) ?
C3 C4 H4A . . 119.2 ?
C5 C4 H4A . . 119.2 ?
C4 C5 C6 . . 119.0(3) ?
C4 C5 H5A . . 120.5 ?
C6 C5 H5A . . 120.5 ?
O1 C6 C1 . . 115.9(2) ?
O1 C6 C5 . . 124.1(2) ?
C1 C6 C5 . . 120.0(3) ?
O1 C7 C8 . . 109.3(2) ?
O1 C7 H7A . . 109.8 ?
C8 C7 H7A . . 109.8 ?
O1 C7 H7B . . 109.8 ?
C8 C7 H7B . . 109.8 ?
H7A C7 H7B . . 108.3 ?
N1 C8 N3 . . 109.6(2) ?
N1 C8 C7 . . 126.9(2) ?
N3 C8 C7 . . 123.3(2) ?
N2 C9 N3 . . 110.6(2) ?
N2 C9 S1 . . 129.0(2) ?
N3 C9 S1 . . 120.3(2) ?
C11 C10 S1 . . 109.82(18) ?
C11 C10 H10A . . 109.7 ?
S1 C10 H10A . . 109.7 ?
C11 C10 H10B . . 109.7 ?
S1 C10 H10B . . 109.7 ?
H10A C10 H10B . . 108.2 ?
N4 C11 C12 . . 118.8(2) ?
N4 C11 C10 . . 123.0(2) ?
C12 C11 C10 . . 118.1(2) ?
N6 C12 C13 . . 105.2(2) ?
N6 C12 C11 . . 127.8(2) ?
C13 C12 C11 . . 126.3(2) ?
O3 C13 O2 . . 120.2(2) ?
O3 C13 C12 . . 135.5(3) ?
O2 C13 C12 . . 104.3(2) ?
C15 C14 C19 . . 121.9(2) ?
C15 C14 N6 . . 117.5(2) ?
C19 C14 N6 . . 120.5(2) ?
C14 C15 C16 . . 118.8(2) ?
C14 C15 H15A . . 120.6 ?
C16 C15 H15A . . 120.6 ?
C15 C16 C17 . . 120.9(3) ?
C15 C16 H16A . . 119.5 ?
C17 C16 H16A . . 119.5 ?
C18 C17 C16 . . 118.5(3) ?
C18 C17 C20 . . 120.6(3) ?
C16 C17 C20 . . 121.0(3) ?
C19 C18 C17 . . 121.7(2) ?
C19 C18 H18A . . 119.1 ?
C17 C18 H18A . . 119.1 ?
C18 C19 C14 . . 118.1(2) ?
C18 C19 H19A . . 121.0 ?
C14 C19 H19A . . 121.0 ?
C17 C20 H20D . . 109.5 ?
C17 C20 H20A . . 109.5 ?
H20D C20 H20A . . 109.5 ?
C17 C20 H20B . . 109.5 ?
H20D C20 H20B . . 109.5 ?
H20A C20 H20B . . 109.5 ?

loop_
_geom_bond_atom_site_label_1
_geom_bond_atom_site_label_2
_geom_bond_site_symmetry_2
_geom_bond_distance
_geom_bond_publ_flag
S1 C9 . 1.739(3) ?
S1 C10 . 1.820(3) ?
O1 C6 . 1.372(3) ?
O1 C7 . 1.428(3) ?
O2 N5 . 1.364(3) ?
O2 C13 . 1.406(3) ?
O3 C13 . 1.212(3) ?
N1 C8 . 1.310(3) ?
N1 N2 . 1.410(3) ?
N2 C9 . 1.310(3) ?
N3 C9 . 1.364(3) ?
N3 C8 . 1.371(3) ?
N3 N4 . 1.395(3) ?
N4 C11 . 1.301(3) ?
N5 N6 . 1.310(3) ?
N6 C12 . 1.364(3) ?
N6 C14 . 1.446(3) ?
C1 C6 . 1.381(4) ?
C1 C2 . 1.388(4) ?
C1 H1A . 0.9300 ?
C2 C3 . 1.389(4) ?
C2 H2A . 0.9300 ?
C3 C4 . 1.373(4) ?
C3 H3A . 0.9300 ?
C4 C5 . 1.389(4) ?
C4 H4A . 0.9300 ?
C5 C6 . 1.395(4) ?
C5 H5A . 0.9300 ?
C7 C8 . 1.487(4) ?
C7 H7A . 0.9700 ?
C7 H7B . 0.9700 ?
C10 C11 . 1.501(4) ?
C10 H10A . 0.9700 ?
C10 H10B . 0.9700 ?
C11 C12 . 1.441(4) ?
C12 C13 . 1.420(4) ?
C14 C15 . 1.378(4) ?
C14 C19 . 1.393(3) ?
C15 C16 . 1.384(4) ?
C15 H15A . 0.9300 ?
C16 C17 . 1.395(4) ?
C16 H16A . 0.9300 ?
C17 C18 . 1.392(4) ?
C17 C20 . 1.505(4) ?
C18 C19 . 1.378(4) ?
C18 H18A . 0.9300 ?
C19 H19A . 0.9300 ?
C20 H20D . 0.9600 ?
C20 H20A . 0.9600 ?
C20 H20B . 0.9600 ?

loop_
_geom_hbond_atom_site_label_D
_geom_hbond_atom_site_label_H
_geom_hbond_atom_site_label_A
_geom_hbond_site_symmetry_A
_geom_hbond_distance_DH
_geom_hbond_distance_HA
_geom_hbond_distance_DA
_geom_hbond_angle_DHA
_geom_hbond_publ_flag
C10 H10A O3 . 0.97 2.26 3.026(3) 135 yes
C10 H10A O3 3_556 0.97 2.55 3.165(3) 122 yes
C10 H10B O3 2_555 0.97 2.44 3.279(3) 145 yes
C19 H19A N5 4 0.93 2.61 3.491(3) 158 yes

loop_
_geom_torsion_atom_site_label_1
_geom_torsion_atom_site_label_2
_geom_torsion_atom_site_label_3
_geom_torsion_atom_site_label_4
_geom_torsion_site_symmetry_1
_geom_torsion_site_symmetry_2
_geom_torsion_site_symmetry_3
_geom_torsion_site_symmetry_4
_geom_torsion
_geom_torsion_publ_flag
C8 N1 N2 C9 . . . . -1.4(3) ?
C9 N3 N4 C11 . . . . 30.0(3) ?
C8 N3 N4 C11 . . . . -167.9(2) ?
C13 O2 N5 N6 . . . . 0.5(2) ?
O2 N5 N6 C12 . . . . -0.3(3) ?
O2 N5 N6 C14 . . . . 176.24(18) ?
C6 C1 C2 C3 . . . . -0.6(5) ?
C1 C2 C3 C4 . . . . 0.9(5) ?
C2 C3 C4 C5 . . . . -0.8(4) ?
C3 C4 C5 C6 . . . . 0.4(4) ?
C7 O1 C6 C1 . . . . 174.7(2) ?
C7 O1 C6 C5 . . . . -5.8(4) ?
C2 C1 C6 O1 . . . . 179.8(3) ?
C2 C1 C6 C5 . . . . 0.2(4) ?
C4 C5 C6 O1 . . . . -179.7(3) ?
C4 C5 C6 C1 . . . . -0.1(4) ?
C6 O1 C7 C8 . . . . -174.6(2) ?
N2 N1 C8 N3 . . . . 1.3(3) ?
N2 N1 C8 C7 . . . . 175.7(2) ?
C9 N3 C8 N1 . . . . -0.8(3) ?
N4 N3 C8 N1 . . . . -166.3(2) ?
C9 N3 C8 C7 . . . . -175.4(2) ?
N4 N3 C8 C7 . . . . 19.1(4) ?
O1 C7 C8 N1 . . . . 84.4(3) ?
O1 C7 C8 N3 . . . . -101.9(3) ?
N1 N2 C9 N3 . . . . 0.8(3) ?
N1 N2 C9 S1 . . . . 178.78(18) ?
C8 N3 C9 N2 . . . . -0.1(3) ?
N4 N3 C9 N2 . . . . 164.6(2) ?
C8 N3 C9 S1 . . . . -178.20(18) ?
N4 N3 C9 S1 . . . . -13.6(3) ?
C10 S1 C9 N2 . . . . 154.7(2) ?
C10 S1 C9 N3 . . . . -27.6(2) ?
C9 S1 C10 C11 . . . . 54.65(19) ?
N3 N4 C11 C12 . . . . -170.4(2) ?
N3 N4 C11 C10 . . . . 8.3(3) ?
S1 C10 C11 N4 . . . . -53.7(3) ?
S1 C10 C11 C12 . . . . 125.0(2) ?
N5 N6 C12 C13 . . . . 0.1(3) ?
C14 N6 C12 C13 . . . . -175.8(2) ?
N5 N6 C12 C11 . . . . 170.7(2) ?
C14 N6 C12 C11 . . . . -5.2(4) ?
N4 C11 C12 N6 . . . . 18.5(4) ?
C10 C11 C12 N6 . . . . -160.3(2) ?
N4 C11 C12 C13 . . . . -172.8(2) ?
C10 C11 C12 C13 . . . . 8.4(4) ?
N5 O2 C13 O3 . . . . 179.4(2) ?
N5 O2 C13 C12 . . . . -0.4(2) ?
N6 C12 C13 O3 . . . . -179.6(3) ?
C11 C12 C13 O3 . . . . 9.6(5) ?
N6 C12 C13 O2 . . . . 0.2(3) ?
C11 C12 C13 O2 . . . . -170.6(2) ?
N5 N6 C14 C15 . . . . -56.8(3) ?
C12 N6 C14 C15 . . . . 119.1(3) ?
N5 N6 C14 C19 . . . . 119.8(3) ?
C12 N6 C14 C19 . . . . -64.4(4) ?
C19 C14 C15 C16 . . . . -0.4(4) ?
N6 C14 C15 C16 . . . . 176.1(2) ?
C14 C15 C16 C17 . . . . 0.3(4) ?
C15 C16 C17 C18 . . . . 0.3(4) ?
C15 C16 C17 C20 . . . . -179.4(3) ?
C16 C17 C18 C19 . . . . -0.9(4) ?
C20 C17 C18 C19 . . . . 178.8(3) ?
C17 C18 C19 C14 . . . . 0.8(4) ?
C15 C14 C19 C18 . . . . -0.1(4) ?
N6 C14 C19 C18 . . . . -176.5(2) ?
